data_4067131
loop_
_publ_author_name
'Schuecker, Raffael'
'Weissensteiner, Walter'
'Mereiter, Kurt'
'Lotz, Matthias'
'Spindler, Felix'

_publ_section_title
;
 Synthesis of Ferrocenyl Diphosphine Ligands: Substitution of \a-Methoxy
 or \a-Dimethylamino Groups by Phosphines. Retention versus Inversion: A
 Stereochemical Study
;
_journal_issue 23
_journal_name_full Organometallics
_journal_page_first 6443
_journal_paper_doi 10.1021/om100843u
_journal_volume 29
_journal_year 2010
_chemical_formula_moiety 'C43 H38 Fe P2'
_chemical_formula_sum 'C43 H38 Fe P2'
_chemical_formula_weight 672.52
_chemical_name_common '1450 rac-(R,R~Fc~)-2'
_chemical_name_systematic
; 
rac-{(R,R~Fc~)-1-Ethyl-2-[\a-diphenylphosphino-
(2-diphenylphosphinophenyl)methyl]-
ferrocene}, rac-(R,R~Fc~)-2
;
_space_group_IT_number 14
_symmetry_cell_setting monoclinic
_symmetry_space_group_name_Hall '-P 2ybc'
_symmetry_space_group_name_H-M 'P 1 21/c 1'
_atom_sites_solution_hydrogens geom
_atom_sites_solution_primary direct
_atom_sites_solution_secondary difmap
_audit_creation_method SHELXL-97
_cell_angle_alpha 90.00
_cell_angle_beta 91.735(1)
_cell_angle_gamma 90.00
_cell_formula_units_Z 4
_cell_length_a 10.1443(2)
_cell_length_b 19.3345(4)
_cell_length_c 17.0532(3)
_cell_measurement_reflns_used 7999
_cell_measurement_temperature 100(2)
_cell_measurement_theta_max 29.99
_cell_measurement_theta_min 2.27
_cell_volume 3343.20(11)
_computing_cell_refinement 'Bruker SAINT'
_computing_data_collection 'Bruker SMART'
_computing_data_reduction 'Bruker SAINT, SADABS, XPREP'
_computing_molecular_graphics 'Bruker SHELXTL'
_computing_publication_material 'Bruker SHELXTL'
_computing_structure_refinement 'SHELXL-97 (Sheldrick, 2008)'
_computing_structure_solution 'SHELXS-97 (Sheldrick, 2008)'
_diffrn_ambient_temperature 100(2)
_diffrn_measured_fraction_theta_full 0.996
_diffrn_measured_fraction_theta_max 0.996
_diffrn_measurement_device_type 'Bruker Smart APEX CCD'
_diffrn_measurement_method '\f and \w scans'
_diffrn_radiation_monochromator graphite
_diffrn_radiation_source 'fine-focus sealed tube'
_diffrn_radiation_type MoK\a
_diffrn_radiation_wavelength 0.71073
_diffrn_reflns_av_R_equivalents 0.0234
_diffrn_reflns_av_sigmaI/netI 0.0170
_diffrn_reflns_limit_h_max 14
_diffrn_reflns_limit_h_min -14
_diffrn_reflns_limit_k_max 27
_diffrn_reflns_limit_k_min -23
_diffrn_reflns_limit_l_max 23
_diffrn_reflns_limit_l_min -23
_diffrn_reflns_number 49959
_diffrn_reflns_theta_full 30.02
_diffrn_reflns_theta_max 30.02
_diffrn_reflns_theta_min 2.01
_diffrn_standards_decay_% 0
_exptl_absorpt_coefficient_mu 0.578
_exptl_absorpt_correction_T_max 1.00
_exptl_absorpt_correction_T_min 0.84
_exptl_absorpt_correction_type multi-scan
_exptl_absorpt_process_details 'program SADABS'
_exptl_crystal_colour orange
_exptl_crystal_density_diffrn 1.336
_exptl_crystal_density_method 'not measured'
_exptl_crystal_description prism
_exptl_crystal_F_000 1408
_exptl_crystal_size_max 0.49
_exptl_crystal_size_mid 0.32
_exptl_crystal_size_min 0.18
_refine_diff_density_max 0.605
_refine_diff_density_min -0.176
_refine_diff_density_rms 0.072
_refine_ls_extinction_method none
_refine_ls_goodness_of_fit_ref 1.051
_refine_ls_hydrogen_treatment constr
_refine_ls_matrix_type full
_refine_ls_number_parameters 416
_refine_ls_number_reflns 9740
_refine_ls_number_restraints 0
_refine_ls_restrained_S_all 1.051
_refine_ls_R_factor_all 0.0371
_refine_ls_R_factor_gt 0.0323
_refine_ls_shift/su_max 0.001
_refine_ls_shift/su_mean 0.000
_refine_ls_structure_factor_coef Fsqd
_refine_ls_weighting_details 'calc w=1/[\s^2^(Fo^2^)+(0.0529P)^2^+1.0139P] where P=(Fo^2^+2Fc^2^)/3'
_refine_ls_weighting_scheme calc
_refine_ls_wR_factor_gt 0.0840
_refine_ls_wR_factor_ref 0.0875
_reflns_number_gt 8670
_reflns_number_total 9740
_reflns_threshold_expression >2sigma(I)
_cod_data_source_file om100843u_si_001.cif
_cod_data_source_block racRRfc-2
_cod_depositor_comments
;
The following automatic conversions were performed:

'_symmetry_cell_setting' value 'Monoclinic' changed to 'monoclinic'
according to /home/saulius/struct/CIF-dictionaries/cif_core.dic
dictionary named 'cif_core.dic' version 2.4.1 from 2010-06-29.

Automatic conversion script
Id: cif_fix_values 1715 2011-07-08 13:25:40Z adriana 
;
_cod_original_sg_symbol_H-M P2(1)/c
_cod_database_code 4067131

loop_
_symmetry_equiv_pos_as_xyz
'x, y, z'
'-x, y+1/2, -z+1/2'
'-x, -y, -z'
'x, -y-1/2, z-1/2'

loop_
_atom_site_label
_atom_site_type_symbol
_atom_site_fract_x
_atom_site_fract_y
_atom_site_fract_z
_atom_site_U_iso_or_equiv
_atom_site_adp_type
_atom_site_occupancy
_atom_site_symmetry_multiplicity
_atom_site_calc_flag
_atom_site_refinement_flags
Fe1 Fe 0.848890(15) 0.262480(8) 0.394424(9) 0.01348(5) Uani 1 1 d .
P1 P 0.56569(3) 0.407458(14) 0.250725(16) 0.01381(6) Uani 1 1 d .
P2 P 0.56667(3) 0.188676(14) 0.148810(16) 0.01424(6) Uani 1 1 d .
C1 C 0.75430(10) 0.32392(5) 0.31134(6) 0.01336(18) Uani 1 1 d .
C2 C 0.88680(10) 0.30851(5) 0.28859(6) 0.01424(19) Uani 1 1 d .
C3 C 0.97485(11) 0.33376(6) 0.34912(7) 0.0170(2) Uani 1 1 d .
H3 H 1.0683 0.3308 0.3494 0.020 Uiso 1 1 calc R
C4 C 0.89877(12) 0.36412(6) 0.40888(7) 0.0180(2) Uani 1 1 d .
H4 H 0.9326 0.3848 0.4558 0.022 Uiso 1 1 calc R
C5 C 0.76304(11) 0.35807(6) 0.38605(6) 0.01558(19) Uani 1 1 d .
H5 H 0.6907 0.3739 0.4153 0.019 Uiso 1 1 calc R
C6 C 0.74077(12) 0.17372(6) 0.41196(7) 0.0193(2) Uani 1 1 d .
H6 H 0.6572 0.1625 0.3887 0.023 Uiso 1 1 calc R
C7 C 0.86576(12) 0.15730(6) 0.38092(7) 0.0199(2) Uani 1 1 d .
H7 H 0.8801 0.1334 0.3333 0.024 Uiso 1 1 calc R
C8 C 0.96581(12) 0.18305(6) 0.43398(7) 0.0222(2) Uani 1 1 d .
H8 H 1.0583 0.1793 0.4279 0.027 Uiso 1 1 calc R
C9 C 0.90194(13) 0.21534(7) 0.49768(7) 0.0232(2) Uani 1 1 d .
H9 H 0.9446 0.2368 0.5417 0.028 Uiso 1 1 calc R
C10 C 0.76300(13) 0.20981(6) 0.48394(7) 0.0218(2) Uani 1 1 d .
H10 H 0.6969 0.2271 0.5170 0.026 Uiso 1 1 calc R
C11 C 0.63100(10) 0.31592(5) 0.25965(6) 0.01294(18) Uani 1 1 d .
H11 H 0.6583 0.3006 0.2066 0.016 Uiso 1 1 calc R
C12 C 0.53020(10) 0.26479(5) 0.28870(6) 0.01368(19) Uani 1 1 d .
C13 C 0.49712(10) 0.20445(6) 0.24576(6) 0.01428(19) Uani 1 1 d .
C14 C 0.40702(11) 0.15737(6) 0.27711(7) 0.0185(2) Uani 1 1 d .
H14 H 0.3836 0.1170 0.2481 0.022 Uiso 1 1 calc R
C15 C 0.35153(12) 0.16850(7) 0.34937(7) 0.0216(2) Uani 1 1 d .
H15 H 0.2933 0.1353 0.3704 0.026 Uiso 1 1 calc R
C16 C 0.38189(13) 0.22864(7) 0.39072(7) 0.0222(2) Uani 1 1 d .
H16 H 0.3429 0.2371 0.4398 0.027 Uiso 1 1 calc R
C17 C 0.46933(11) 0.27642(6) 0.36030(7) 0.0184(2) Uani 1 1 d .
H17 H 0.4882 0.3177 0.3886 0.022 Uiso 1 1 calc R
C18 C 0.92583(11) 0.27493(6) 0.21356(7) 0.0183(2) Uani 1 1 d .
H18A H 0.9361 0.3112 0.1733 0.022 Uiso 1 1 calc R
H18B H 0.8537 0.2439 0.1952 0.022 Uiso 1 1 calc R
C19 C 1.05370(13) 0.23318(7) 0.22050(8) 0.0240(2) Uani 1 1 d .
H19A H 1.0444 0.1968 0.2599 0.036 Uiso 1 1 calc R
H19B H 1.1266 0.2639 0.2363 0.036 Uiso 1 1 calc R
H19C H 1.0720 0.2121 0.1697 0.036 Uiso 1 1 calc R
C20 C 0.70761(10) 0.44475(5) 0.20146(6) 0.01494(19) Uani 1 1 d .
C21 C 0.77492(11) 0.49993(6) 0.23684(7) 0.0181(2) Uani 1 1 d .
H21 H 0.7477 0.5171 0.2860 0.022 Uiso 1 1 calc R
C22 C 0.88225(12) 0.53008(6) 0.20033(8) 0.0223(2) Uani 1 1 d .
H22 H 0.9261 0.5685 0.2241 0.027 Uiso 1 1 calc R
C23 C 0.92501(12) 0.50426(6) 0.12976(8) 0.0227(2) Uani 1 1 d .
H23 H 0.9987 0.5246 0.1055 0.027 Uiso 1 1 calc R
C24 C 0.85989(12) 0.44856(6) 0.09440(7) 0.0206(2) Uani 1 1 d .
H24 H 0.8896 0.4304 0.0463 0.025 Uiso 1 1 calc R
C25 C 0.75108(11) 0.41954(6) 0.12972(7) 0.0175(2) Uani 1 1 d .
H25 H 0.7057 0.3821 0.1049 0.021 Uiso 1 1 calc R
C26 C 0.44421(11) 0.40619(6) 0.16856(6) 0.01554(19) Uani 1 1 d .
C27 C 0.33768(11) 0.35997(6) 0.16674(8) 0.0203(2) Uani 1 1 d .
H27 H 0.3346 0.3240 0.2045 0.024 Uiso 1 1 calc R
C28 C 0.23623(12) 0.36619(7) 0.11017(8) 0.0238(2) Uani 1 1 d .
H28 H 0.1656 0.3339 0.1092 0.029 Uiso 1 1 calc R
C29 C 0.23760(12) 0.41914(7) 0.05528(7) 0.0242(2) Uani 1 1 d .
H29 H 0.1683 0.4232 0.0168 0.029 Uiso 1 1 calc R
C30 C 0.34114(13) 0.46619(8) 0.05703(8) 0.0265(3) Uani 1 1 d .
H30 H 0.3423 0.5028 0.0199 0.032 Uiso 1 1 calc R
C31 C 0.44324(12) 0.45985(7) 0.11305(7) 0.0219(2) Uani 1 1 d .
H31 H 0.5134 0.4924 0.1137 0.026 Uiso 1 1 calc R
C32 C 0.68724(11) 0.11939(6) 0.16636(6) 0.01576(19) Uani 1 1 d .
C33 C 0.78896(12) 0.11513(6) 0.11297(7) 0.0193(2) Uani 1 1 d .
H33 H 0.7950 0.1488 0.0727 0.023 Uiso 1 1 calc R
C34 C 0.88153(12) 0.06196(7) 0.11823(7) 0.0227(2) Uani 1 1 d .
H34 H 0.9504 0.0597 0.0818 0.027 Uiso 1 1 calc R
C35 C 0.87320(12) 0.01225(6) 0.17682(7) 0.0220(2) Uani 1 1 d .
H35 H 0.9351 -0.0246 0.1798 0.026 Uiso 1 1 calc R
C36 C 0.77402(12) 0.01663(6) 0.23101(8) 0.0225(2) Uani 1 1 d .
H36 H 0.7692 -0.0168 0.2717 0.027 Uiso 1 1 calc R
C37 C 0.68151(12) 0.06987(6) 0.22591(7) 0.0201(2) Uani 1 1 d .
H37 H 0.6140 0.0725 0.2632 0.024 Uiso 1 1 calc R
C38 C 0.43164(11) 0.14134(6) 0.09874(6) 0.0162(2) Uani 1 1 d .
C39 C 0.43607(12) 0.07130(6) 0.07871(8) 0.0229(2) Uani 1 1 d .
H39 H 0.5093 0.0438 0.0954 0.027 Uiso 1 1 calc R
C40 C 0.33310(13) 0.04166(7) 0.03429(8) 0.0266(3) Uani 1 1 d .
H40 H 0.3370 -0.0059 0.0206 0.032 Uiso 1 1 calc R
C41 C 0.22535(12) 0.08090(7) 0.01000(8) 0.0247(2) Uani 1 1 d .
H41 H 0.1558 0.0604 -0.0205 0.030 Uiso 1 1 calc R
C42 C 0.21921(13) 0.15022(7) 0.03027(8) 0.0251(2) Uani 1 1 d .
H42 H 0.1450 0.1772 0.0142 0.030 Uiso 1 1 calc R
C43 C 0.32192(12) 0.18018(6) 0.07419(7) 0.0215(2) Uani 1 1 d .
H43 H 0.3174 0.2278 0.0877 0.026 Uiso 1 1 calc R

loop_
_atom_site_aniso_label
_atom_site_aniso_U_11
_atom_site_aniso_U_22
_atom_site_aniso_U_33
_atom_site_aniso_U_23
_atom_site_aniso_U_13
_atom_site_aniso_U_12
Fe1 0.01426(8) 0.01384(8) 0.01233(8) 0.00161(5) 0.00001(5) 0.00066(5)
P1 0.01343(12) 0.01322(12) 0.01476(13) -0.00039(9) -0.00015(9) 0.00112(9)
P2 0.01559(13) 0.01391(12) 0.01329(12) -0.00022(9) 0.00153(9) -0.00190(9)
C1 0.0139(4) 0.0123(4) 0.0138(4) 0.0007(3) 0.0001(4) -0.0001(3)
C2 0.0145(5) 0.0151(5) 0.0132(4) 0.0024(4) 0.0002(4) -0.0013(4)
C3 0.0148(5) 0.0185(5) 0.0176(5) 0.0022(4) -0.0018(4) -0.0031(4)
C4 0.0206(5) 0.0166(5) 0.0167(5) -0.0007(4) -0.0033(4) -0.0020(4)
C5 0.0185(5) 0.0139(4) 0.0143(5) -0.0007(4) -0.0006(4) 0.0006(4)
C6 0.0201(5) 0.0153(5) 0.0226(5) 0.0043(4) 0.0020(4) 0.0000(4)
C7 0.0240(6) 0.0153(5) 0.0204(5) 0.0019(4) 0.0026(4) 0.0027(4)
C8 0.0205(5) 0.0214(5) 0.0247(6) 0.0068(4) -0.0010(4) 0.0041(4)
C9 0.0303(6) 0.0225(6) 0.0167(5) 0.0061(4) -0.0032(4) 0.0005(5)
C10 0.0275(6) 0.0198(5) 0.0184(5) 0.0052(4) 0.0064(4) 0.0020(4)
C11 0.0127(4) 0.0130(4) 0.0131(4) 0.0001(3) 0.0003(3) 0.0001(3)
C12 0.0122(4) 0.0145(5) 0.0144(5) 0.0012(4) 0.0005(4) 0.0007(3)
C13 0.0134(4) 0.0156(5) 0.0139(4) 0.0003(4) 0.0009(3) 0.0000(4)
C14 0.0183(5) 0.0184(5) 0.0190(5) -0.0002(4) 0.0026(4) -0.0041(4)
C15 0.0194(5) 0.0244(6) 0.0213(5) 0.0018(4) 0.0059(4) -0.0054(4)
C16 0.0211(5) 0.0278(6) 0.0180(5) -0.0013(4) 0.0067(4) -0.0028(5)
C17 0.0182(5) 0.0201(5) 0.0171(5) -0.0028(4) 0.0035(4) -0.0008(4)
C18 0.0153(5) 0.0235(5) 0.0162(5) -0.0004(4) 0.0017(4) 0.0017(4)
C19 0.0208(6) 0.0286(6) 0.0228(6) 0.0028(5) 0.0060(4) 0.0070(5)
C20 0.0139(4) 0.0129(4) 0.0179(5) 0.0017(4) -0.0015(4) 0.0007(4)
C21 0.0184(5) 0.0144(5) 0.0212(5) 0.0002(4) -0.0040(4) 0.0002(4)
C22 0.0193(5) 0.0166(5) 0.0305(6) 0.0027(4) -0.0060(5) -0.0043(4)
C23 0.0164(5) 0.0200(5) 0.0317(6) 0.0075(5) 0.0004(4) -0.0024(4)
C24 0.0193(5) 0.0192(5) 0.0235(6) 0.0032(4) 0.0039(4) 0.0011(4)
C25 0.0177(5) 0.0151(5) 0.0196(5) 0.0000(4) 0.0010(4) -0.0013(4)
C26 0.0138(5) 0.0163(5) 0.0165(5) -0.0013(4) 0.0005(4) 0.0025(4)
C27 0.0167(5) 0.0167(5) 0.0273(6) 0.0020(4) -0.0032(4) 0.0006(4)
C28 0.0174(5) 0.0218(6) 0.0317(6) -0.0019(5) -0.0062(5) 0.0004(4)
C29 0.0191(5) 0.0318(6) 0.0214(6) -0.0008(5) -0.0052(4) 0.0041(5)
C30 0.0214(6) 0.0361(7) 0.0218(6) 0.0100(5) -0.0016(5) 0.0014(5)
C31 0.0165(5) 0.0270(6) 0.0222(6) 0.0070(5) -0.0008(4) -0.0013(4)
C32 0.0155(5) 0.0157(5) 0.0161(5) -0.0016(4) 0.0000(4) -0.0015(4)
C33 0.0209(5) 0.0193(5) 0.0180(5) 0.0001(4) 0.0030(4) 0.0002(4)
C34 0.0211(5) 0.0254(6) 0.0220(6) -0.0025(4) 0.0040(4) 0.0028(5)
C35 0.0204(5) 0.0197(5) 0.0256(6) -0.0032(4) -0.0030(4) 0.0026(4)
C36 0.0227(5) 0.0198(5) 0.0247(6) 0.0043(4) -0.0013(4) -0.0007(4)
C37 0.0181(5) 0.0204(5) 0.0220(5) 0.0026(4) 0.0028(4) -0.0012(4)
C38 0.0172(5) 0.0175(5) 0.0138(5) -0.0012(4) 0.0008(4) -0.0022(4)
C39 0.0222(5) 0.0181(5) 0.0280(6) -0.0033(4) -0.0047(5) 0.0001(4)
C40 0.0269(6) 0.0203(6) 0.0323(7) -0.0076(5) -0.0049(5) -0.0024(5)
C41 0.0208(6) 0.0289(6) 0.0240(6) -0.0074(5) -0.0028(4) -0.0044(5)
C42 0.0206(6) 0.0288(6) 0.0256(6) -0.0049(5) -0.0053(5) 0.0029(5)
C43 0.0225(5) 0.0193(5) 0.0225(5) -0.0040(4) -0.0022(4) 0.0019(4)

loop_
_atom_type_symbol
_atom_type_description
_atom_type_scat_dispersion_real
_atom_type_scat_dispersion_imag
_atom_type_scat_source
C C 0.0033 0.0016 'International Tables Vol C Tables 4.2.6.8 and 6.1.1.4'
H H 0.0000 0.0000 'International Tables Vol C Tables 4.2.6.8 and 6.1.1.4'
P P 0.1023 0.0942 'International Tables Vol C Tables 4.2.6.8 and 6.1.1.4'
Fe Fe 0.3463 0.8444 'International Tables Vol C Tables 4.2.6.8 and 6.1.1.4'

loop_
_geom_angle_atom_site_label_1
_geom_angle_atom_site_label_2
_geom_angle_atom_site_label_3
_geom_angle
C9 Fe1 C4 105.53(5)
C9 Fe1 C8 40.87(5)
C4 Fe1 C8 122.98(5)
C9 Fe1 C5 124.35(5)
C4 Fe1 C5 40.77(4)
C8 Fe1 C5 160.70(5)
C9 Fe1 C3 118.37(5)
C4 Fe1 C3 40.75(5)
C8 Fe1 C3 105.55(5)
C5 Fe1 C3 68.58(5)
C9 Fe1 C10 40.79(5)
C4 Fe1 C10 119.81(5)
C8 Fe1 C10 68.68(5)
C5 Fe1 C10 108.11(5)
C3 Fe1 C10 154.08(5)
C9 Fe1 C7 68.52(5)
C4 Fe1 C7 160.89(5)
C8 Fe1 C7 40.82(5)
C5 Fe1 C7 157.37(5)
C3 Fe1 C7 124.69(5)
C10 Fe1 C7 68.32(5)
C9 Fe1 C2 153.91(5)
C4 Fe1 C2 68.76(4)
C8 Fe1 C2 119.50(5)
C5 Fe1 C2 68.83(4)
C3 Fe1 C2 40.78(4)
C10 Fe1 C2 164.11(5)
C7 Fe1 C2 108.13(5)
C9 Fe1 C1 162.71(5)
C4 Fe1 C1 68.74(4)
C8 Fe1 C1 155.93(5)
C5 Fe1 C1 40.88(4)
C3 Fe1 C1 68.64(4)
C10 Fe1 C1 126.71(5)
C7 Fe1 C1 122.11(5)
C2 Fe1 C1 40.93(4)
C9 Fe1 C6 68.34(5)
C4 Fe1 C6 156.01(5)
C8 Fe1 C6 68.45(5)
C5 Fe1 C6 122.30(5)
C3 Fe1 C6 162.83(5)
C10 Fe1 C6 40.50(5)
C7 Fe1 C6 40.48(5)
C2 Fe1 C6 126.92(5)
C1 Fe1 C6 109.89(4)
C20 P1 C26 99.98(5)
C20 P1 C11 97.26(5)
C26 P1 C11 105.88(5)
C32 P2 C38 101.33(5)
C32 P2 C13 104.26(5)
C38 P2 C13 101.49(5)
C5 C1 C2 107.51(9)
C5 C1 C11 126.21(9)
C2 C1 C11 125.60(9)
C5 C1 Fe1 68.92(6)
C2 C1 Fe1 69.38(6)
C11 C1 Fe1 134.34(7)
C3 C2 C1 107.60(9)
C3 C2 C18 126.06(10)
C1 C2 C18 126.30(10)
C3 C2 Fe1 69.15(6)
C1 C2 Fe1 69.69(6)
C18 C2 Fe1 128.48(8)
C4 C3 C2 108.49(10)
C4 C3 Fe1 69.46(6)
C2 C3 Fe1 70.08(6)
C4 C3 H3 125.8
C2 C3 H3 125.8
Fe1 C3 H3 126.3
C3 C4 C5 108.12(10)
C3 C4 Fe1 69.79(6)
C5 C4 Fe1 69.76(6)
C3 C4 H4 125.9
C5 C4 H4 125.9
Fe1 C4 H4 126.1
C4 C5 C1 108.28(10)
C4 C5 Fe1 69.47(6)
C1 C5 Fe1 70.19(6)
C4 C5 H5 125.9
C1 C5 H5 125.9
Fe1 C5 H5 126.1
C10 C6 C7 108.06(11)
C10 C6 Fe1 69.29(7)
C7 C6 Fe1 69.42(7)
C10 C6 H6 126.0
C7 C6 H6 126.0
Fe1 C6 H6 126.9
C6 C7 C8 108.07(11)
C6 C7 Fe1 70.10(7)
C8 C7 Fe1 69.15(7)
C6 C7 H7 126.0
C8 C7 H7 126.0
Fe1 C7 H7 126.4
C9 C8 C7 107.74(11)
C9 C8 Fe1 69.49(7)
C7 C8 Fe1 70.03(7)
C9 C8 H8 126.1
C7 C8 H8 126.1
Fe1 C8 H8 125.9
C8 C9 C10 108.17(11)
C8 C9 Fe1 69.65(7)
C10 C9 Fe1 70.01(7)
C8 C9 H9 125.9
C10 C9 H9 125.9
Fe1 C9 H9 126.0
C6 C10 C9 107.96(11)
C6 C10 Fe1 70.21(7)
C9 C10 Fe1 69.20(7)
C6 C10 H10 126.0
C9 C10 H10 126.0
Fe1 C10 H10 126.1
C1 C11 C12 115.41(9)
C1 C11 P1 103.41(7)
C12 C11 P1 113.43(7)
C1 C11 H11 108.1
C12 C11 H11 108.1
P1 C11 H11 108.1
C17 C12 C13 118.66(10)
C17 C12 C11 119.93(10)
C13 C12 C11 121.41(9)
C14 C13 C12 118.96(10)
C14 C13 P2 120.32(8)
C12 C13 P2 120.69(8)
C15 C14 C13 121.54(11)
C15 C14 H14 119.2
C13 C14 H14 119.2
C14 C15 C16 119.41(11)
C14 C15 H15 120.3
C16 C15 H15 120.3
C15 C16 C17 120.02(11)
C15 C16 H16 120.0
C17 C16 H16 120.0
C16 C17 C12 121.35(11)
C16 C17 H17 119.3
C12 C17 H17 119.3
C2 C18 C19 114.08(10)
C2 C18 H18A 108.7
C19 C18 H18A 108.7
C2 C18 H18B 108.7
C19 C18 H18B 108.7
H18A C18 H18B 107.6
C18 C19 H19A 109.5
C18 C19 H19B 109.5
H19A C19 H19B 109.5
C18 C19 H19C 109.5
H19A C19 H19C 109.5
H19B C19 H19C 109.5
C21 C20 C25 118.77(10)
C21 C20 P1 118.88(9)
C25 C20 P1 122.34(8)
C20 C21 C22 120.28(11)
C20 C21 H21 119.9
C22 C21 H21 119.9
C23 C22 C21 120.36(11)
C23 C22 H22 119.8
C21 C22 H22 119.8
C22 C23 C24 119.91(11)
C22 C23 H23 120.0
C24 C23 H23 120.0
C23 C24 C25 119.80(11)
C23 C24 H24 120.1
C25 C24 H24 120.1
C24 C25 C20 120.84(11)
C24 C25 H25 119.6
C20 C25 H25 119.6
C27 C26 C31 117.80(10)
C27 C26 P1 121.59(9)
C31 C26 P1 119.67(9)
C28 C27 C26 120.83(11)
C28 C27 H27 119.6
C26 C27 H27 119.6
C29 C28 C27 120.54(12)
C29 C28 H28 119.7
C27 C28 H28 119.7
C28 C29 C30 119.46(11)
C28 C29 H29 120.3
C30 C29 H29 120.3
C29 C30 C31 120.20(12)
C29 C30 H30 119.9
C31 C30 H30 119.9
C30 C31 C26 121.15(11)
C30 C31 H31 119.4
C26 C31 H31 119.4
C37 C32 C33 118.69(10)
C37 C32 P2 125.24(9)
C33 C32 P2 116.02(8)
C34 C33 C32 120.70(11)
C34 C33 H33 119.6
C32 C33 H33 119.6
C35 C34 C33 120.03(11)
C35 C34 H34 120.0
C33 C34 H34 120.0
C36 C35 C34 119.79(11)
C36 C35 H35 120.1
C34 C35 H35 120.1
C35 C36 C37 120.22(11)
C35 C36 H36 119.9
C37 C36 H36 119.9
C36 C37 C32 120.55(11)
C36 C37 H37 119.7
C32 C37 H37 119.7
C43 C38 C39 118.62(11)
C43 C38 P2 116.62(9)
C39 C38 P2 124.57(9)
C40 C39 C38 120.12(12)
C40 C39 H39 119.9
C38 C39 H39 119.9
C41 C40 C39 120.60(12)
C41 C40 H40 119.7
C39 C40 H40 119.7
C40 C41 C42 119.78(12)
C40 C41 H41 120.1
C42 C41 H41 120.1
C41 C42 C43 119.89(12)
C41 C42 H42 120.1
C43 C42 H42 120.1
C42 C43 C38 120.98(11)
C42 C43 H43 119.5
C38 C43 H43 119.5

loop_
_geom_bond_atom_site_label_1
_geom_bond_atom_site_label_2
_geom_bond_distance
Fe1 C9 2.0405(12)
Fe1 C4 2.0423(11)
Fe1 C8 2.0426(12)
Fe1 C5 2.0461(11)
Fe1 C3 2.0466(11)
Fe1 C10 2.0511(12)
Fe1 C7 2.0543(12)
Fe1 C2 2.0589(10)
Fe1 C1 2.0632(10)
Fe1 C6 2.0634(12)
P1 C20 1.8362(11)
P1 C26 1.8379(11)
P1 C11 1.8942(11)
P2 C32 1.8324(11)
P2 C38 1.8363(11)
P2 C13 1.8425(11)
C1 C5 1.4353(15)
C1 C2 1.4414(15)
C1 C11 1.5161(14)
C2 C3 1.4303(15)
C2 C18 1.4986(15)
C3 C4 1.4236(16)
C3 H3 0.9500
C4 C5 1.4243(16)
C4 H4 0.9500
C5 H5 0.9500
C6 C10 1.4240(17)
C6 C7 1.4245(16)
C6 H6 0.9500
C7 C8 1.4287(17)
C7 H7 0.9500
C8 C9 1.4255(18)
C8 H8 0.9500
C9 C10 1.4258(18)
C9 H9 0.9500
C10 H10 0.9500
C11 C12 1.5163(14)
C11 H11 1.0000
C12 C17 1.4028(15)
C12 C13 1.4126(15)
C13 C14 1.4069(15)
C14 C15 1.3869(16)
C14 H14 0.9500
C15 C16 1.3895(17)
C15 H15 0.9500
C16 C17 1.3918(16)
C16 H16 0.9500
C17 H17 0.9500
C18 C19 1.5293(17)
C18 H18A 0.9900
C18 H18B 0.9900
C19 H19A 0.9800
C19 H19B 0.9800
C19 H19C 0.9800
C20 C21 1.3942(15)
C20 C25 1.4006(16)
C21 C22 1.3979(17)
C21 H21 0.9500
C22 C23 1.3847(19)
C22 H22 0.9500
C23 C24 1.3913(17)
C23 H23 0.9500
C24 C25 1.3915(16)
C24 H24 0.9500
C25 H25 0.9500
C26 C27 1.4020(16)
C26 C31 1.4042(16)
C27 C28 1.3944(16)
C27 H27 0.9500
C28 C29 1.3875(18)
C28 H28 0.9500
C29 C30 1.3892(19)
C29 H29 0.9500
C30 C31 1.3930(17)
C30 H30 0.9500
C31 H31 0.9500
C32 C37 1.3982(16)
C32 C33 1.3990(15)
C33 C34 1.3933(17)
C33 H33 0.9500
C34 C35 1.3909(18)
C34 H34 0.9500
C35 C36 1.3891(18)
C35 H35 0.9500
C36 C37 1.3940(17)
C36 H36 0.9500
C37 H37 0.9500
C38 C43 1.3963(16)
C38 C39 1.3977(16)
C39 C40 1.3948(17)
C39 H39 0.9500
C40 C41 1.3836(19)
C40 H40 0.9500
C41 C42 1.3861(18)
C41 H41 0.9500
C42 C43 1.3910(17)
C42 H42 0.9500
C43 H43 0.9500

loop_
_geom_torsion_atom_site_label_1
_geom_torsion_atom_site_label_2
_geom_torsion_atom_site_label_3
_geom_torsion_atom_site_label_4
_geom_torsion
C9 Fe1 C1 C5 35.90(18)
C4 Fe1 C1 C5 -37.63(6)
C8 Fe1 C1 C5 -161.74(11)
C3 Fe1 C1 C5 -81.52(7)
C10 Fe1 C1 C5 74.41(8)
C7 Fe1 C1 C5 160.05(7)
C2 Fe1 C1 C5 -119.32(9)
C6 Fe1 C1 C5 116.77(7)
C9 Fe1 C1 C2 155.21(15)
C4 Fe1 C1 C2 81.69(7)
C8 Fe1 C1 C2 -42.43(14)
C5 Fe1 C1 C2 119.32(9)
C3 Fe1 C1 C2 37.80(6)
C10 Fe1 C1 C2 -166.27(7)
C7 Fe1 C1 C2 -80.63(7)
C6 Fe1 C1 C2 -123.92(6)
C9 Fe1 C1 C11 -84.67(19)
C4 Fe1 C1 C11 -158.19(12)
C8 Fe1 C1 C11 77.69(16)
C5 Fe1 C1 C11 -120.56(13)
C3 Fe1 C1 C11 157.92(11)
C10 Fe1 C1 C11 -46.15(12)
C7 Fe1 C1 C11 39.49(12)
C2 Fe1 C1 C11 120.12(13)
C6 Fe1 C1 C11 -3.80(11)
C5 C1 C2 C3 -0.41(12)
C11 C1 C2 C3 170.57(10)
Fe1 C1 C2 C3 -58.97(7)
C5 C1 C2 C18 -177.98(10)
C11 C1 C2 C18 -7.00(17)
Fe1 C1 C2 C18 123.47(11)
C5 C1 C2 Fe1 58.55(7)
C11 C1 C2 Fe1 -130.47(10)
C9 Fe1 C2 C3 -44.47(13)
C4 Fe1 C2 C3 37.45(7)
C8 Fe1 C2 C3 -79.36(8)
C5 Fe1 C2 C3 81.34(7)
C10 Fe1 C2 C3 163.12(16)
C7 Fe1 C2 C3 -122.50(7)
C1 Fe1 C2 C3 119.07(9)
C6 Fe1 C2 C3 -163.46(7)
C9 Fe1 C2 C1 -163.54(10)
C4 Fe1 C2 C1 -81.62(7)
C8 Fe1 C2 C1 161.57(6)
C5 Fe1 C2 C1 -37.73(6)
C3 Fe1 C2 C1 -119.07(9)
C10 Fe1 C2 C1 44.05(19)
C7 Fe1 C2 C1 118.43(6)
C6 Fe1 C2 C1 77.46(8)
C9 Fe1 C2 C18 75.65(15)
C4 Fe1 C2 C18 157.57(11)
C8 Fe1 C2 C18 40.76(11)
C5 Fe1 C2 C18 -158.54(11)
C3 Fe1 C2 C18 120.12(12)
C10 Fe1 C2 C18 -76.8(2)
C7 Fe1 C2 C18 -2.38(11)
C1 Fe1 C2 C18 -120.81(12)
C6 Fe1 C2 C18 -43.34(12)
C1 C2 C3 C4 0.28(12)
C18 C2 C3 C4 177.85(10)
Fe1 C2 C3 C4 -59.03(8)
C1 C2 C3 Fe1 59.31(7)
C18 C2 C3 Fe1 -123.12(11)
C9 Fe1 C3 C4 -80.76(8)
C8 Fe1 C3 C4 -122.87(7)
C5 Fe1 C3 C4 37.73(7)
C10 Fe1 C3 C4 -49.79(13)
C7 Fe1 C3 C4 -163.16(7)
C2 Fe1 C3 C4 119.73(9)
C1 Fe1 C3 C4 81.79(7)
C6 Fe1 C3 C4 170.17(14)
C9 Fe1 C3 C2 159.51(7)
C4 Fe1 C3 C2 -119.73(9)
C8 Fe1 C3 C2 117.40(7)
C5 Fe1 C3 C2 -82.00(7)
C10 Fe1 C3 C2 -169.52(10)
C7 Fe1 C3 C2 77.11(8)
C1 Fe1 C3 C2 -37.94(6)
C6 Fe1 C3 C2 50.43(18)
C2 C3 C4 C5 -0.04(13)
Fe1 C3 C4 C5 -59.44(8)
C2 C3 C4 Fe1 59.41(8)
C9 Fe1 C4 C3 115.66(7)
C8 Fe1 C4 C3 74.71(8)
C5 Fe1 C4 C3 -119.27(9)
C10 Fe1 C4 C3 157.37(7)
C7 Fe1 C4 C3 46.68(17)
C2 Fe1 C4 C3 -37.48(6)
C1 Fe1 C4 C3 -81.55(7)
C6 Fe1 C4 C3 -172.88(10)
C9 Fe1 C4 C5 -125.07(7)
C8 Fe1 C4 C5 -166.01(7)
C3 Fe1 C4 C5 119.27(9)
C10 Fe1 C4 C5 -83.35(8)
C7 Fe1 C4 C5 165.95(13)
C2 Fe1 C4 C5 81.80(7)
C1 Fe1 C4 C5 37.73(6)
C6 Fe1 C4 C5 -53.61(14)
C3 C4 C5 C1 -0.22(12)
Fe1 C4 C5 C1 -59.68(7)
C3 C4 C5 Fe1 59.46(8)
C2 C1 C5 C4 0.39(12)
C11 C1 C5 C4 -170.52(10)
Fe1 C1 C5 C4 59.23(8)
C2 C1 C5 Fe1 -58.84(7)
C11 C1 C5 Fe1 130.25(10)
C9 Fe1 C5 C4 72.78(8)
C8 Fe1 C5 C4 37.85(17)
C3 Fe1 C5 C4 -37.71(7)
C10 Fe1 C5 C4 114.94(7)
C7 Fe1 C5 C4 -168.08(11)
C2 Fe1 C5 C4 -81.62(7)
C1 Fe1 C5 C4 -119.40(9)
C6 Fe1 C5 C4 157.22(7)
C9 Fe1 C5 C1 -167.81(7)
C4 Fe1 C5 C1 119.40(9)
C8 Fe1 C5 C1 157.25(13)
C3 Fe1 C5 C1 81.69(7)
C10 Fe1 C5 C1 -125.66(7)
C7 Fe1 C5 C1 -48.68(14)
C2 Fe1 C5 C1 37.78(6)
C6 Fe1 C5 C1 -83.37(7)
C9 Fe1 C6 C10 37.87(7)
C4 Fe1 C6 C10 -41.53(14)
C8 Fe1 C6 C10 81.98(8)
C5 Fe1 C6 C10 -79.98(8)
C3 Fe1 C6 C10 154.39(14)
C7 Fe1 C6 C10 119.74(10)
C2 Fe1 C6 C10 -166.58(7)
C1 Fe1 C6 C10 -123.72(7)
C9 Fe1 C6 C7 -81.87(8)
C4 Fe1 C6 C7 -161.26(10)
C8 Fe1 C6 C7 -37.75(7)
C5 Fe1 C6 C7 160.28(7)
C3 Fe1 C6 C7 34.65(19)
C10 Fe1 C6 C7 -119.74(10)
C2 Fe1 C6 C7 73.69(8)
C1 Fe1 C6 C7 116.54(7)
C10 C6 C7 C8 0.23(13)
Fe1 C6 C7 C8 58.92(8)
C10 C6 C7 Fe1 -58.68(8)
C9 Fe1 C7 C6 81.37(8)
C4 Fe1 C7 C6 156.49(13)
C8 Fe1 C7 C6 119.40(10)
C5 Fe1 C7 C6 -47.83(15)
C3 Fe1 C7 C6 -168.22(7)
C10 Fe1 C7 C6 37.36(7)
C2 Fe1 C7 C6 -126.16(7)
C1 Fe1 C7 C6 -83.30(8)
C9 Fe1 C7 C8 -38.03(7)
C4 Fe1 C7 C8 37.09(17)
C5 Fe1 C7 C8 -167.23(11)
C3 Fe1 C7 C8 72.38(8)
C10 Fe1 C7 C8 -82.04(8)
C2 Fe1 C7 C8 114.44(7)
C1 Fe1 C7 C8 157.30(7)
C6 Fe1 C7 C8 -119.40(10)
C6 C7 C8 C9 -0.02(13)
Fe1 C7 C8 C9 59.49(8)
C6 C7 C8 Fe1 -59.51(8)
C4 Fe1 C8 C9 74.80(9)
C5 Fe1 C8 C9 46.26(17)
C3 Fe1 C8 C9 115.61(8)
C10 Fe1 C8 C9 -37.71(8)
C7 Fe1 C8 C9 -118.82(10)
C2 Fe1 C8 C9 157.39(7)
C1 Fe1 C8 C9 -172.09(10)
C6 Fe1 C8 C9 -81.37(8)
C9 Fe1 C8 C7 118.82(10)
C4 Fe1 C8 C7 -166.38(7)
C5 Fe1 C8 C7 165.08(13)
C3 Fe1 C8 C7 -125.57(7)
C10 Fe1 C8 C7 81.10(8)
C2 Fe1 C8 C7 -83.79(8)
C1 Fe1 C8 C7 -53.27(14)
C6 Fe1 C8 C7 37.45(7)
C7 C8 C9 C10 -0.20(13)
Fe1 C8 C9 C10 59.63(8)
C7 C8 C9 Fe1 -59.84(8)
C4 Fe1 C9 C8 -122.84(8)
C5 Fe1 C9 C8 -163.19(7)
C3 Fe1 C9 C8 -80.87(8)
C10 Fe1 C9 C8 119.27(11)
C7 Fe1 C9 C8 37.99(7)
C2 Fe1 C9 C8 -49.54(14)
C1 Fe1 C9 C8 169.11(14)
C6 Fe1 C9 C8 81.66(8)
C4 Fe1 C9 C10 117.89(7)
C8 Fe1 C9 C10 -119.27(11)
C5 Fe1 C9 C10 77.54(9)
C3 Fe1 C9 C10 159.86(7)
C7 Fe1 C9 C10 -81.28(8)
C2 Fe1 C9 C10 -168.81(10)
C1 Fe1 C9 C10 49.84(19)
C6 Fe1 C9 C10 -37.61(7)
C7 C6 C10 C9 -0.36(13)
Fe1 C6 C10 C9 -59.12(8)
C7 C6 C10 Fe1 58.76(8)
C8 C9 C10 C6 0.35(13)
Fe1 C9 C10 C6 59.75(8)
C8 C9 C10 Fe1 -59.41(8)
C9 Fe1 C10 C6 -119.15(10)
C4 Fe1 C10 C6 161.90(7)
C8 Fe1 C10 C6 -81.36(8)
C5 Fe1 C10 C6 118.86(7)
C3 Fe1 C10 C6 -163.03(10)
C7 Fe1 C10 C6 -37.34(7)
C2 Fe1 C10 C6 42.7(2)
C1 Fe1 C10 C6 77.31(8)
C4 Fe1 C10 C9 -78.95(8)
C8 Fe1 C10 C9 37.79(8)
C5 Fe1 C10 C9 -121.99(7)
C3 Fe1 C10 C9 -43.88(14)
C7 Fe1 C10 C9 81.81(8)
C2 Fe1 C10 C9 161.84(15)
C1 Fe1 C10 C9 -163.54(7)
C6 Fe1 C10 C9 119.15(10)
C5 C1 C11 C12 -72.48(13)
C2 C1 C11 C12 118.20(11)
Fe1 C1 C11 C12 22.81(14)
C5 C1 C11 P1 51.99(12)
C2 C1 C11 P1 -117.34(10)
Fe1 C1 C11 P1 147.28(8)
C20 P1 C11 C1 62.35(7)
C26 P1 C11 C1 164.94(7)
C20 P1 C11 C12 -171.91(8)
C26 P1 C11 C12 -69.32(8)
C1 C11 C12 C17 62.67(13)
P1 C11 C12 C17 -56.39(12)
C1 C11 C12 C13 -116.24(11)
P1 C11 C12 C13 124.70(9)
C17 C12 C13 C14 -1.56(16)
C11 C12 C13 C14 177.36(10)
C17 C12 C13 P2 176.59(8)
C11 C12 C13 P2 -4.49(14)
C32 P2 C13 C14 -74.67(10)
C38 P2 C13 C14 30.31(10)
C32 P2 C13 C12 107.21(9)
C38 P2 C13 C12 -147.81(9)
C12 C13 C14 C15 -0.80(17)
P2 C13 C14 C15 -178.96(9)
C13 C14 C15 C16 2.24(19)
C14 C15 C16 C17 -1.28(19)
C15 C16 C17 C12 -1.12(19)
C13 C12 C17 C16 2.53(17)
C11 C12 C17 C16 -176.41(11)
C3 C2 C18 C19 32.06(16)
C1 C2 C18 C19 -150.82(11)
Fe1 C2 C18 C19 -58.88(14)
C26 P1 C20 C21 130.92(9)
C11 P1 C20 C21 -121.48(9)
C26 P1 C20 C25 -49.38(10)
C11 P1 C20 C25 58.23(10)
C25 C20 C21 C22 1.16(16)
P1 C20 C21 C22 -179.13(9)
C20 C21 C22 C23 -1.78(17)
C21 C22 C23 C24 0.82(18)
C22 C23 C24 C25 0.72(18)
C23 C24 C25 C20 -1.34(17)
C21 C20 C25 C24 0.39(16)
P1 C20 C25 C24 -179.31(9)
C20 P1 C26 C27 155.60(9)
C11 P1 C26 C27 55.03(10)
C20 P1 C26 C31 -35.73(10)
C11 P1 C26 C31 -136.31(9)
C31 C26 C27 C28 1.75(18)
P1 C26 C27 C28 170.62(10)
C26 C27 C28 C29 -1.15(19)
C27 C28 C29 C30 0.0(2)
C28 C29 C30 C31 0.5(2)
C29 C30 C31 C26 0.1(2)
C27 C26 C31 C30 -1.23(18)
P1 C26 C31 C30 -170.32(10)
C38 P2 C32 C37 -78.21(11)
C13 P2 C32 C37 26.89(11)
C38 P2 C32 C33 98.90(9)
C13 P2 C32 C33 -156.00(9)
C37 C32 C33 C34 1.03(17)
P2 C32 C33 C34 -176.29(9)
C32 C33 C34 C35 0.22(18)
C33 C34 C35 C36 -1.35(19)
C34 C35 C36 C37 1.21(19)
C35 C36 C37 C32 0.05(19)
C33 C32 C37 C36 -1.16(17)
P2 C32 C37 C36 175.88(9)
C32 P2 C38 C43 -178.12(9)
C13 P2 C38 C43 74.60(10)
C32 P2 C38 C39 -3.22(11)
C13 P2 C38 C39 -110.50(11)
C43 C38 C39 C40 0.77(18)
P2 C38 C39 C40 -174.04(10)
C38 C39 C40 C41 -0.4(2)
C39 C40 C41 C42 -0.3(2)
C40 C41 C42 C43 0.7(2)
C41 C42 C43 C38 -0.3(2)
C39 C38 C43 C42 -0.42(18)
P2 C38 C43 C42 174.80(10)
